data_7132207
loop_
_publ_author_name
'Mondal, Swati Lekha'
'Bhajammanavar, Vinod'
'Ramakrishna, Isai'
'Baidya, Mahiuddin'

_publ_section_title
;
 Br\/onsted acid-catalyzed annulation reaction of hydroxamic acids:
 synthesis of cyclopentane-fused isoxazolidines and their benzilic amide
 rearrangement
;
_journal_name_full 'Chemical Communications'
_journal_paper_doi 10.1039/D3CC03810F
_journal_year 2023
_chemical_formula_sum 'C19 H27 N O4'
_chemical_formula_weight 333.41
_space_group_crystal_system monoclinic
_space_group_IT_number 15
_space_group_name_Hall '-C 2yc'
_space_group_name_H-M_alt 'C 1 2/c 1'
_atom_sites_solution_hydrogens mixed
_audit_creation_method SHELXL-2018/3
_audit_update_record
;
2023-02-28 deposited with the CCDC.	2023-10-11 downloaded from the CCDC.
;
_cell_angle_alpha 90
_cell_angle_beta 112.952(8)
_cell_angle_gamma 90
_cell_formula_units_Z 8
_cell_length_a 26.239(5)
_cell_length_b 14.599(3)
_cell_length_c 10.4681(18)
_cell_measurement_reflns_used 9696
_cell_measurement_temperature 298(2)
_cell_measurement_theta_max 67.93
_cell_measurement_theta_min 3.54
_cell_volume 3692.5(12)
_computing_cell_refinement 'APEX3/SAINT (Bruker, 2016)'
_computing_data_collection 'APEX3(Bruker, 2016)'
_computing_data_reduction 'SAINT/XPREP (Bruker, 2016)'
_computing_molecular_graphics 'ORTEP3 (Farrugia, 2012)'
_computing_structure_refinement 'SHELXL-2018/3 (Sheldrick, 2018)'
_computing_structure_solution 'SHELXT 2018/2 (Sheldrick, 2018)'
_diffrn_ambient_temperature 298(2)
_diffrn_measured_fraction_theta_full 1.000
_diffrn_measured_fraction_theta_max 0.997
_diffrn_measurement_device_type 'Bruker D8 Venture Diffractometer'
_diffrn_measurement_method '\f and \w scans'
_diffrn_radiation_type CuK\a
_diffrn_radiation_wavelength 1.54178
_diffrn_reflns_av_R_equivalents 0.0495
_diffrn_reflns_av_unetI/netI 0.0201
_diffrn_reflns_Laue_measured_fraction_full 1.000
_diffrn_reflns_Laue_measured_fraction_max 0.997
_diffrn_reflns_limit_h_max 31
_diffrn_reflns_limit_h_min -31
_diffrn_reflns_limit_k_max 17
_diffrn_reflns_limit_k_min -17
_diffrn_reflns_limit_l_max 12
_diffrn_reflns_limit_l_min -12
_diffrn_reflns_number 50618
_diffrn_reflns_point_group_measured_fraction_full 1.000
_diffrn_reflns_point_group_measured_fraction_max 0.997
_diffrn_reflns_theta_full 67.679
_diffrn_reflns_theta_max 68.245
_diffrn_reflns_theta_min 3.537
_diffrn_source 'micro focus sealed tube'
_exptl_absorpt_coefficient_mu 0.675
_exptl_absorpt_correction_T_max 0.7531
_exptl_absorpt_correction_T_min 0.6279
_exptl_absorpt_correction_type multi-scan
_exptl_absorpt_process_details 'SADABS-2016/2 - Bruker AXS'
_exptl_crystal_colour colourless
_exptl_crystal_density_diffrn 1.200
_exptl_crystal_description block
_exptl_crystal_F_000 1440
_exptl_crystal_size_max 0.206
_exptl_crystal_size_mid 0.198
_exptl_crystal_size_min 0.112
_refine_diff_density_max 0.243
_refine_diff_density_min -0.241
_refine_diff_density_rms 0.032
_refine_ls_extinction_coef 0.00084(12)
_refine_ls_extinction_expression Fc^*^=kFc[1+0.001xFc^2^\l^3^/sin(2\q)]^-1/4^
_refine_ls_extinction_method 'SHELXL-2018/3 (Sheldrick 2018)'
_refine_ls_goodness_of_fit_ref 1.078
_refine_ls_hydrogen_treatment mixed
_refine_ls_matrix_type full
_refine_ls_number_parameters 235
_refine_ls_number_reflns 3387
_refine_ls_number_restraints 52
_refine_ls_restrained_S_all 1.091
_refine_ls_R_factor_all 0.0557
_refine_ls_R_factor_gt 0.0453
_refine_ls_shift/su_max 0.000
_refine_ls_shift/su_mean 0.000
_refine_ls_structure_factor_coef Fsqd
_refine_ls_weighting_details 'w=1/[\s^2^(Fo^2^)+(0.0706P)^2^+1.3513P] where P=(Fo^2^+2Fc^2^)/3'
_refine_ls_weighting_scheme calc
_refine_ls_wR_factor_gt 0.1286
_refine_ls_wR_factor_ref 0.1419
_reflns_Friedel_coverage 0.000
_reflns_number_gt 2724
_reflns_number_total 3387
_reflns_threshold_expression 'I > 2\s(I)'
_cod_data_source_file d3cc03810f2.cif
_cod_data_source_block shelx
_cod_original_cell_volume 3692.3(11)
_cod_original_sg_symbol_H-M 'C 2/c'
_cod_database_code 7132207
_shelx_shelxl_version_number 2018/3
_shelx_space_group_comment
;
The symmetry employed for this shelxl refinement is uniquely defined
by the following loop, which should always be used as a source of
symmetry information in preference to the above space-group names.
They are only intended as comments.
;
_shelx_estimated_absorpt_t_min 0.873
_shelx_estimated_absorpt_t_max 0.928

loop_
_space_group_symop_operation_xyz
'x, y, z'
'-x, y, -z+1/2'
'x+1/2, y+1/2, z'
'-x+1/2, y+1/2, -z+1/2'
'-x, -y, -z'
'x, -y, z-1/2'
'-x+1/2, -y+1/2, -z'
'x+1/2, -y+1/2, z-1/2'

loop_
_atom_site_label
_atom_site_type_symbol
_atom_site_fract_x
_atom_site_fract_y
_atom_site_fract_z
_atom_site_U_iso_or_equiv
_atom_site_adp_type
_atom_site_occupancy
_atom_site_site_symmetry_order
_atom_site_calc_flag
_atom_site_refinement_flags_posn
_atom_site_refinement_flags_adp
_atom_site_refinement_flags_occupancy
_atom_site_disorder_assembly
_atom_site_disorder_group
C1 C 0.50048(9) 0.6243(2) 1.0225(4) 0.1326(12) Uani 1 1 d . . . . .
H1A H 0.506655 0.607368 1.115985 0.199 Uiso 1 1 calc R U . . .
H1B H 0.509485 0.687792 1.019729 0.199 Uiso 1 1 calc R U . . .
H1C H 0.523480 0.587558 0.990459 0.199 Uiso 1 1 calc R U . . .
C2 C 0.44028(8) 0.60870(14) 0.9299(3) 0.0917(7) Uani 1 1 d . . . . .
C3 C 0.42097(10) 0.62080(17) 0.7884(3) 0.0976(8) Uani 1 1 d . . . . .
H3 H 0.445723 0.637724 0.748748 0.117 Uiso 1 1 calc R U . . .
C4 C 0.36605(9) 0.60856(15) 0.7039(3) 0.0841(6) Uani 1 1 d . . . . .
H4 H 0.354268 0.617854 0.608808 0.101 Uiso 1 1 calc R U . . .
C5 C 0.32826(7) 0.58254(11) 0.7594(2) 0.0637(4) Uani 1 1 d . . . . .
C6 C 0.34721(8) 0.56862(13) 0.9006(2) 0.0748(5) Uani 1 1 d . . . . .
H6 H 0.322644 0.549903 0.939780 0.090 Uiso 1 1 calc R U . . .
C7 C 0.40238(9) 0.58217(15) 0.9847(3) 0.0879(6) Uani 1 1 d . . . . .
H7 H 0.414194 0.573272 1.079925 0.105 Uiso 1 1 calc R U . . .
C8 C 0.26814(7) 0.57175(12) 0.66717(18) 0.0637(4) Uani 1 1 d . . . . .
H8 H 0.250847 0.529510 0.711101 0.076 Uiso 1 1 calc R U . . .
C9 C 0.23784(7) 0.66417(11) 0.64275(16) 0.0606(4) Uani 1 1 d . . . . .
H9 H 0.261343 0.711217 0.626786 0.073 Uiso 1 1 calc R U . . .
C10 C 0.22083(7) 0.69567(12) 0.75841(17) 0.0619(4) Uani 1 1 d . U . . .
H10 H 0.245652 0.670844 0.848113 0.074 Uiso 1 1 calc R U . . .
C11 C 0.21393(9) 0.80052(14) 0.7667(3) 0.0931(7) Uani 1 1 d D U . . .
H11A H 0.233447 0.832865 0.718529 0.112 Uiso 1 1 calc R U . A 1
H11B H 0.227985 0.820868 0.862481 0.112 Uiso 1 1 calc R U . A 1
C12 C 0.15000(16) 0.8173(2) 0.6944(6) 0.0854(14) Uani 0.645(8) 1 d D U P B 1
H12A H 0.139202 0.870621 0.733217 0.102 Uiso 0.645(8) 1 calc R U P B 1
H12B H 0.138934 0.826384 0.595395 0.102 Uiso 0.645(8) 1 calc R U P B 1
C12' C 0.1651(3) 0.8092(4) 0.8045(11) 0.079(2) Uani 0.355(8) 1 d D U P B 2
H12C H 0.175359 0.798270 0.902822 0.094 Uiso 0.355(8) 1 calc R U P B 2
H12D H 0.148751 0.869719 0.781751 0.094 Uiso 0.355(8) 1 calc R U P B 2
C13 C 0.12622(8) 0.73830(14) 0.7208(3) 0.0899(7) Uani 1 1 d D U . . .
H13A H 0.088854 0.731229 0.651875 0.108 Uiso 1 1 calc R U . B 1
H13B H 0.124505 0.742189 0.811547 0.108 Uiso 1 1 calc R U . B 1
C14 C 0.16131(7) 0.65711(11) 0.71558(17) 0.0600(4) Uani 1 1 d . U . . .
H14 H 0.159966 0.608107 0.778174 0.072 Uiso 1 1 calc R U . . .
C15 C 0.13540(7) 0.53202(12) 0.53771(16) 0.0623(4) Uani 1 1 d . . . . .
C16 C 0.08627(7) 0.40128(11) 0.58092(18) 0.0641(4) Uani 1 1 d . . . . .
C17 C 0.05163(9) 0.39356(15) 0.6663(2) 0.0864(6) Uani 1 1 d . . . . .
H17A H 0.073543 0.410164 0.760631 0.130 Uiso 1 1 calc R U . . .
H17B H 0.038885 0.331639 0.663224 0.130 Uiso 1 1 calc R U . . .
H17C H 0.020400 0.433956 0.629434 0.130 Uiso 1 1 calc R U . . .
C18 C 0.05186(9) 0.37950(15) 0.4298(2) 0.0857(6) Uani 1 1 d . . . . .
H18A H 0.019569 0.417809 0.397082 0.128 Uiso 1 1 calc R U . . .
H18B H 0.040795 0.316362 0.421286 0.128 Uiso 1 1 calc R U . . .
H18C H 0.073452 0.390552 0.375485 0.128 Uiso 1 1 calc R U . . .
C19 C 0.13800(9) 0.34377(15) 0.6413(2) 0.0848(6) Uani 1 1 d . . . . .
H19A H 0.158769 0.348730 0.583693 0.127 Uiso 1 1 calc R U . . .
H19B H 0.127980 0.280925 0.645446 0.127 Uiso 1 1 calc R U . . .
H19C H 0.160141 0.365057 0.733017 0.127 Uiso 1 1 calc R U . . .
N1 N 0.14723(6) 0.62274(9) 0.57350(13) 0.0617(4) Uani 1 1 d . . . . .
O1 O 0.26405(7) 0.53428(11) 0.53815(16) 0.0897(5) Uani 1 1 d . . . . .
H1D H 0.2257(14) 0.526(2) 0.490(3) 0.135 Uiso 1 1 d . U . . .
O2 O 0.18600(5) 0.66001(9) 0.52334(11) 0.0689(4) Uani 1 1 d . . . . .
O3 O 0.15112(6) 0.49116(10) 0.45857(13) 0.0800(4) Uani 1 1 d . . . . .
O4 O 0.10142(5) 0.50003(8) 0.59406(12) 0.0663(3) Uani 1 1 d . . . . .

loop_
_atom_site_aniso_label
_atom_site_aniso_U_11
_atom_site_aniso_U_22
_atom_site_aniso_U_33
_atom_site_aniso_U_23
_atom_site_aniso_U_13
_atom_site_aniso_U_12
C1 0.0623(14) 0.1001(18) 0.212(4) -0.020(2) 0.0285(17) 0.0020(12)
C2 0.0585(11) 0.0633(11) 0.148(2) -0.0110(12) 0.0338(13) 0.0048(9)
C3 0.0722(14) 0.0903(15) 0.150(2) -0.0225(15) 0.0643(15) -0.0152(11)
C4 0.0786(13) 0.0854(13) 0.1070(15) -0.0149(11) 0.0563(12) -0.0126(10)
C5 0.0621(10) 0.0524(9) 0.0872(12) -0.0043(8) 0.0407(9) 0.0001(7)
C6 0.0639(11) 0.0693(11) 0.0967(13) 0.0157(9) 0.0372(10) 0.0082(8)
C7 0.0690(12) 0.0792(13) 0.1062(16) 0.0130(11) 0.0242(11) 0.0141(10)
C8 0.0671(10) 0.0606(9) 0.0749(10) -0.0085(8) 0.0402(9) -0.0049(8)
C9 0.0627(10) 0.0609(9) 0.0609(9) -0.0012(7) 0.0269(8) -0.0048(7)
C10 0.0558(9) 0.0680(10) 0.0592(9) -0.0064(7) 0.0194(7) 0.0069(7)
C11 0.0805(13) 0.0712(12) 0.1391(19) -0.0364(12) 0.0554(13) -0.0176(10)
C12 0.082(2) 0.0569(17) 0.129(4) 0.0085(18) 0.054(2) 0.0102(15)
C12' 0.072(3) 0.057(3) 0.116(6) -0.015(3) 0.045(3) 0.004(2)
C13 0.0645(11) 0.0744(12) 0.1307(18) -0.0256(12) 0.0381(12) 0.0015(9)
C14 0.0667(10) 0.0531(8) 0.0641(9) -0.0019(7) 0.0298(8) -0.0010(7)
C15 0.0596(9) 0.0682(10) 0.0509(8) -0.0035(7) 0.0126(7) -0.0027(8)
C16 0.0598(9) 0.0563(9) 0.0681(10) -0.0056(7) 0.0160(8) -0.0032(7)
C17 0.0866(14) 0.0789(13) 0.1009(15) -0.0094(11) 0.0445(12) -0.0161(10)
C18 0.0750(12) 0.0843(13) 0.0790(12) -0.0169(10) 0.0097(10) -0.0134(10)
C19 0.0727(12) 0.0776(12) 0.0915(14) 0.0088(10) 0.0185(10) 0.0114(10)
N1 0.0631(8) 0.0622(8) 0.0565(7) 0.0037(6) 0.0197(6) -0.0041(6)
O1 0.0878(10) 0.1022(10) 0.0952(10) -0.0376(8) 0.0532(9) -0.0111(8)
O2 0.0751(8) 0.0777(8) 0.0529(6) 0.0077(5) 0.0238(5) -0.0090(6)
O3 0.0862(9) 0.0889(9) 0.0661(7) -0.0222(6) 0.0310(7) -0.0162(7)
O4 0.0638(7) 0.0600(7) 0.0748(7) -0.0079(5) 0.0268(6) -0.0069(5)

loop_
_atom_type_symbol
_atom_type_description
_atom_type_scat_dispersion_real
_atom_type_scat_dispersion_imag
_atom_type_scat_source
C C 0.0181 0.0091 'International Tables Vol C Tables 4.2.6.8 and 6.1.1.4'
H H 0.0000 0.0000 'International Tables Vol C Tables 4.2.6.8 and 6.1.1.4'
N N 0.0311 0.0180 'International Tables Vol C Tables 4.2.6.8 and 6.1.1.4'
O O 0.0492 0.0322 'International Tables Vol C Tables 4.2.6.8 and 6.1.1.4'

loop_
_geom_angle_atom_site_label_1
_geom_angle_atom_site_label_2
_geom_angle_atom_site_label_3
_geom_angle
_geom_angle_site_symmetry_1
_geom_angle_site_symmetry_3
_geom_angle_publ_flag
C2 C1 H1A 109.5 . . ?
C2 C1 H1B 109.5 . . ?
H1A C1 H1B 109.5 . . ?
C2 C1 H1C 109.5 . . ?
H1A C1 H1C 109.5 . . ?
H1B C1 H1C 109.5 . . ?
C3 C2 C7 117.4(2) . . ?
C3 C2 C1 121.6(3) . . ?
C7 C2 C1 121.0(3) . . ?
C2 C3 C4 121.9(2) . . ?
C2 C3 H3 119.1 . . ?
C4 C3 H3 119.1 . . ?
C3 C4 C5 120.5(2) . . ?
C3 C4 H4 119.7 . . ?
C5 C4 H4 119.7 . . ?
C6 C5 C4 118.22(19) . . ?
C6 C5 C8 121.55(15) . . ?
C4 C5 C8 120.22(18) . . ?
C5 C6 C7 120.79(19) . . ?
C5 C6 H6 119.6 . . ?
C7 C6 H6 119.6 . . ?
C2 C7 C6 121.2(2) . . ?
C2 C7 H7 119.4 . . ?
C6 C7 H7 119.4 . . ?
O1 C8 C5 108.81(14) . . ?
O1 C8 C9 109.72(15) . . ?
C5 C8 C9 111.13(14) . . ?
O1 C8 H8 109.1 . . ?
C5 C8 H8 109.1 . . ?
C9 C8 H8 109.1 . . ?
O2 C9 C10 103.45(13) . . ?
O2 C9 C8 111.00(13) . . ?
C10 C9 C8 115.34(14) . . ?
O2 C9 H9 108.9 . . ?
C10 C9 H9 108.9 . . ?
C8 C9 H9 108.9 . . ?
C9 C10 C11 114.97(16) . . ?
C9 C10 C14 103.63(13) . . ?
C11 C10 C14 104.38(13) . . ?
C9 C10 H10 111.1 . . ?
C11 C10 H10 111.1 . . ?
C14 C10 H10 111.1 . . ?
C12' C11 C10 103.4(3) . . ?
C10 C11 C12 104.71(18) . . ?
C10 C11 H11A 110.8 . . ?
C12 C11 H11A 110.8 . . ?
C10 C11 H11B 110.8 . . ?
C12 C11 H11B 110.8 . . ?
H11A C11 H11B 108.9 . . ?
C13 C12 C11 104.7(3) . . ?
C13 C12 H12A 110.8 . . ?
C11 C12 H12A 110.8 . . ?
C13 C12 H12B 110.8 . . ?
C11 C12 H12B 110.8 . . ?
H12A C12 H12B 108.9 . . ?
C13 C12' C11 104.5(4) . . ?
C13 C12' H12C 110.9 . . ?
C11 C12' H12C 110.9 . . ?
C13 C12' H12D 110.9 . . ?
C11 C12' H12D 110.9 . . ?
H12C C12' H12D 108.9 . . ?
C12 C13 C14 108.4(2) . . ?
C12' C13 C14 106.3(3) . . ?
C12 C13 H13A 110.0 . . ?
C14 C13 H13A 110.0 . . ?
C12 C13 H13B 110.0 . . ?
C14 C13 H13B 110.0 . . ?
H13A C13 H13B 108.4 . . ?
N1 C14 C13 112.71(16) . . ?
N1 C14 C10 104.07(13) . . ?
C13 C14 C10 105.24(14) . . ?
N1 C14 H14 111.5 . . ?
C13 C14 H14 111.5 . . ?
C10 C14 H14 111.5 . . ?
O3 C15 O4 126.41(16) . . ?
O3 C15 N1 123.80(17) . . ?
O4 C15 N1 109.60(14) . . ?
O4 C16 C17 102.64(14) . . ?
O4 C16 C19 109.65(15) . . ?
C17 C16 C19 111.23(17) . . ?
O4 C16 C18 109.17(14) . . ?
C17 C16 C18 110.55(17) . . ?
C19 C16 C18 113.08(17) . . ?
C16 C17 H17A 109.5 . . ?
C16 C17 H17B 109.5 . . ?
H17A C17 H17B 109.5 . . ?
C16 C17 H17C 109.5 . . ?
H17A C17 H17C 109.5 . . ?
H17B C17 H17C 109.5 . . ?
C16 C18 H18A 109.5 . . ?
C16 C18 H18B 109.5 . . ?
H18A C18 H18B 109.5 . . ?
C16 C18 H18C 109.5 . . ?
H18A C18 H18C 109.5 . . ?
H18B C18 H18C 109.5 . . ?
C16 C19 H19A 109.5 . . ?
C16 C19 H19B 109.5 . . ?
H19A C19 H19B 109.5 . . ?
C16 C19 H19C 109.5 . . ?
H19A C19 H19C 109.5 . . ?
H19B C19 H19C 109.5 . . ?
C15 N1 O2 112.63(14) . . ?
C15 N1 C14 122.87(13) . . ?
O2 N1 C14 107.96(12) . . ?
C8 O1 H1D 103.4(19) . . ?
N1 O2 C9 105.31(11) . . ?
C15 O4 C16 120.01(14) . . ?

loop_
_geom_bond_atom_site_label_1
_geom_bond_atom_site_label_2
_geom_bond_distance
_geom_bond_site_symmetry_2
_geom_bond_publ_flag
C1 C2 1.514(3) . ?
C1 H1A 0.9600 . ?
C1 H1B 0.9600 . ?
C1 H1C 0.9600 . ?
C2 C3 1.377(4) . ?
C2 C7 1.384(3) . ?
C3 C4 1.377(3) . ?
C3 H3 0.9300 . ?
C4 C5 1.384(3) . ?
C4 H4 0.9300 . ?
C5 C6 1.378(3) . ?
C5 C8 1.503(2) . ?
C6 C7 1.384(3) . ?
C6 H6 0.9300 . ?
C7 H7 0.9300 . ?
C8 O1 1.422(2) . ?
C8 C9 1.536(2) . ?
C8 H8 0.9800 . ?
C9 O2 1.446(2) . ?
C9 C10 1.516(2) . ?
C9 H9 0.9800 . ?
C10 C11 1.548(3) . ?
C10 C14 1.553(2) . ?
C10 H10 0.9800 . ?
C11 C12' 1.487(6) . ?
C11 C12 1.567(4) . ?
C11 H11A 0.9700 . ?
C11 H11B 0.9700 . ?
C12 C13 1.390(4) . ?
C12 H12A 0.9700 . ?
C12 H12B 0.9700 . ?
C12' C13 1.477(6) . ?
C12' H12C 0.9700 . ?
C12' H12D 0.9700 . ?
C13 C14 1.515(2) . ?
C13 H13A 0.9700 . ?
C13 H13B 0.9700 . ?
C14 N1 1.474(2) . ?
C14 H14 0.9800 . ?
C15 O3 1.216(2) . ?
C15 O4 1.331(2) . ?
C15 N1 1.378(2) . ?
C16 O4 1.487(2) . ?
C16 C17 1.507(3) . ?
C16 C19 1.509(3) . ?
C16 C18 1.518(3) . ?
C17 H17A 0.9600 . ?
C17 H17B 0.9600 . ?
C17 H17C 0.9600 . ?
C18 H18A 0.9600 . ?
C18 H18B 0.9600 . ?
C18 H18C 0.9600 . ?
C19 H19A 0.9600 . ?
C19 H19B 0.9600 . ?
C19 H19C 0.9600 . ?
N1 O2 1.4224(18) . ?
O1 H1D 0.94(3) . ?

loop_
_geom_hbond_atom_site_label_D
_geom_hbond_atom_site_label_H
_geom_hbond_atom_site_label_A
_geom_hbond_distance_DH
_geom_hbond_distance_HA
_geom_hbond_distance_DA
_geom_hbond_angle_DHA
_geom_hbond_site_symmetry_A
_geom_hbond_publ_flag
C14 H14 O3 0.98 2.46 3.429(2) 168.9 6_566 yes
C18 H18C O3 0.96 2.38 2.986(3) 120.4 . yes
C19 H19A O3 0.96 2.42 2.987(3) 117.1 . yes
O1 H1D O3 0.94(3) 1.92(3) 2.819(2) 158(3) . yes

loop_
_geom_torsion_atom_site_label_1
_geom_torsion_atom_site_label_2
_geom_torsion_atom_site_label_3
_geom_torsion_atom_site_label_4
_geom_torsion
_geom_torsion_site_symmetry_1
_geom_torsion_site_symmetry_2
_geom_torsion_site_symmetry_3
_geom_torsion_site_symmetry_4
_geom_torsion_publ_flag
C7 C2 C3 C4 1.0(3) . . . . ?
C1 C2 C3 C4 -178.6(2) . . . . ?
C2 C3 C4 C5 -0.6(3) . . . . ?
C3 C4 C5 C6 -0.5(3) . . . . ?
C3 C4 C5 C8 178.36(18) . . . . ?
C4 C5 C6 C7 1.3(3) . . . . ?
C8 C5 C6 C7 -177.58(17) . . . . ?
C3 C2 C7 C6 -0.2(3) . . . . ?
C1 C2 C7 C6 179.4(2) . . . . ?
C5 C6 C7 C2 -1.0(3) . . . . ?
C6 C5 C8 O1 -144.30(17) . . . . ?
C4 C5 C8 O1 36.8(2) . . . . ?
C6 C5 C8 C9 94.78(19) . . . . ?
C4 C5 C8 C9 -84.07(19) . . . . ?
O1 C8 C9 O2 41.77(18) . . . . ?
C5 C8 C9 O2 162.15(13) . . . . ?
O1 C8 C9 C10 158.99(14) . . . . ?
C5 C8 C9 C10 -80.63(18) . . . . ?
O2 C9 C10 C11 -83.54(17) . . . . ?
C8 C9 C10 C11 155.06(15) . . . . ?
O2 C9 C10 C14 29.71(16) . . . . ?
C8 C9 C10 C14 -91.68(16) . . . . ?
C9 C10 C11 C12' 141.9(4) . . . . ?
C14 C10 C11 C12' 29.0(4) . . . . ?
C9 C10 C11 C12 99.7(3) . . . . ?
C14 C10 C11 C12 -13.1(3) . . . . ?
C10 C11 C12 C13 30.9(4) . . . . ?
C10 C11 C12' C13 -40.6(6) . . . . ?
C11 C12 C13 C14 -36.7(4) . . . . ?
C11 C12' C13 C14 36.6(6) . . . . ?
C12 C13 C14 N1 -84.4(3) . . . . ?
C12' C13 C14 N1 -130.3(4) . . . . ?
C12 C13 C14 C10 28.3(3) . . . . ?
C12' C13 C14 C10 -17.5(4) . . . . ?
C9 C10 C14 N1 -9.21(16) . . . . ?
C11 C10 C14 N1 111.49(16) . . . . ?
C9 C10 C14 C13 -127.95(16) . . . . ?
C11 C10 C14 C13 -7.2(2) . . . . ?
O3 C15 N1 O2 -8.1(2) . . . . ?
O4 C15 N1 O2 176.57(12) . . . . ?
O3 C15 N1 C14 -139.98(17) . . . . ?
O4 C15 N1 C14 44.7(2) . . . . ?
C13 C14 N1 C15 -127.95(17) . . . . ?
C10 C14 N1 C15 118.55(17) . . . . ?
C13 C14 N1 O2 98.34(16) . . . . ?
C10 C14 N1 O2 -15.16(16) . . . . ?
C15 N1 O2 C9 -103.64(14) . . . . ?
C14 N1 O2 C9 35.23(16) . . . . ?
C10 C9 O2 N1 -40.25(15) . . . . ?
C8 C9 O2 N1 84.02(15) . . . . ?
O3 C15 O4 C16 10.2(2) . . . . ?
N1 C15 O4 C16 -174.71(13) . . . . ?
C17 C16 O4 C15 175.98(15) . . . . ?
C19 C16 O4 C15 57.7(2) . . . . ?
C18 C16 O4 C15 -66.7(2) . . . . ?
